data_4314931
loop_
_publ_author_name
'William C. Ewing'
'Patrick J. Carroll'
'Larry G. Sneddon'

_publ_section_title
;
 Efficient Syntheses of 5-X-B10H13 Halodecaboranes via the Photochemical
 (X = I) and/or Base-Catalyzed (X = Cl, Br, I) Isomerization Reactions of
 6-X-B10H13
;
_journal_name_full 'Inorganic Chemistry'
_journal_page_first 1983
_journal_page_last 1994
_journal_paper_doi 10.1021/ic9024487
_journal_volume 49
_journal_year 2010
_chemical_formula_sum 'C14 H31 B10 Cl N2'
_chemical_formula_weight 370.96
_space_group_IT_number 14
_symmetry_cell_setting monoclinic
_symmetry_Int_Tables_number 14
_symmetry_space_group_name_Hall '-P 2ybc'
_symmetry_space_group_name_H-M 'P 1 21/c 1'
_atom_sites_solution_hydrogens geom
_atom_sites_solution_primary direct
_audit_creation_method SHELXL-97
_cell_angle_alpha 90.00
_cell_angle_beta 98.755(5)
_cell_angle_gamma 90.00
_cell_formula_units_Z 4
_cell_length_a 9.1706(15)
_cell_length_b 23.403(4)
_cell_length_c 10.1822(17)
_cell_measurement_temperature 143(1)
_cell_volume 2159.8(6)
_computing_data_collection 'CrystalClear (Rigaku, 1999)'
_computing_data_reduction 'CrystalClear (Rigaku, 1999)'
_computing_structure_refinement 'SHELXL-97 (Sheldrick, 1997)'
_computing_structure_solution 'SIR97 (Altomare, 1999)'
_diffrn_ambient_temperature 143(1)
_diffrn_measured_fraction_theta_full 0.997
_diffrn_measured_fraction_theta_max 0.997
_diffrn_measurement_device 'CCD Area Detector'
_diffrn_measurement_device_type 'Rigaku Mercury'
_diffrn_measurement_method 'phi and omega rotations'
_diffrn_radiation_monochromator graphite
_diffrn_radiation_source 'rotating anode'
_diffrn_radiation_type MoK\a
_diffrn_radiation_wavelength 0.71073
_diffrn_reflns_av_R_equivalents 0.0364
_diffrn_reflns_av_sigmaI/netI 0.0281
_diffrn_reflns_limit_h_max 10
_diffrn_reflns_limit_h_min -10
_diffrn_reflns_limit_k_max 25
_diffrn_reflns_limit_k_min -27
_diffrn_reflns_limit_l_max 12
_diffrn_reflns_limit_l_min -12
_diffrn_reflns_number 21783
_diffrn_reflns_theta_full 25.04
_diffrn_reflns_theta_max 25.04
_diffrn_reflns_theta_min 2.67
_exptl_absorpt_coefficient_mu 0.178
_exptl_absorpt_correction_T_max 1.0000
_exptl_absorpt_correction_T_min 0.8349
_exptl_absorpt_correction_type multi-scan
_exptl_absorpt_process_details
;  Shape and scale corrections using equivalent reflections.
   Shape function based on spherical harmonics.
   Highest even and odd order for spherical harmonics:  4  and  3
   Laue group:  2/m
   Friedel opposites are equivalent.
;
_exptl_crystal_density_diffrn 1.141
_exptl_crystal_density_method 'not measured'
_exptl_crystal_F_000 784
_exptl_crystal_size_max 0.35
_exptl_crystal_size_mid 0.30
_exptl_crystal_size_min 0.06
_refine_diff_density_max 0.179
_refine_diff_density_min -0.381
_refine_diff_density_rms 0.044
_refine_ls_extinction_method none
_refine_ls_goodness_of_fit_ref 1.054
_refine_ls_hydrogen_treatment refall
_refine_ls_matrix_type full
_refine_ls_number_parameters 369
_refine_ls_number_reflns 3800
_refine_ls_number_restraints 0
_refine_ls_restrained_S_all 1.054
_refine_ls_R_factor_all 0.0569
_refine_ls_R_factor_gt 0.0478
_refine_ls_shift/su_max 0.001
_refine_ls_shift/su_mean 0.000
_refine_ls_structure_factor_coef Fsqd
_refine_ls_weighting_details 'calc w=1/[\s^2^(Fo^2^)+(0.0693P)^2^+0.6295P] where P=(Fo^2^+2Fc^2^)/3'
_refine_ls_weighting_scheme calc
_refine_ls_wR_factor_gt 0.1238
_refine_ls_wR_factor_ref 0.1320
_reflns_number_gt 3227
_reflns_number_total 3800
_reflns_threshold_expression >2sigma(I)
_cod_data_source_file ic9024487_si_002_3.cif
_cod_data_source_block UP3358
_cod_depositor_comments
;
The following automatic conversions were performed:

data name '_atom_site_symetry_multiplicity' was replaced with
'_atom_site_symmetry_multiplicity' as specified in the replacement
file 'data/replacement-values/replacement_tags.lst'.

Automatic conversion script
Id: cif_correct_tags 9268 2022-04-12 08:56:07Z antanas 
;
_cod_original_sg_symbol_H-M 'P 21/c '
_cod_database_code 4314931

loop_
_symmetry_equiv_pos_as_xyz
'x, y, z'
'-x, y+1/2, -z+1/2'
'-x, -y, -z'
'x, -y-1/2, z-1/2'

loop_
_atom_site_label
_atom_site_type_symbol
_atom_site_fract_x
_atom_site_fract_y
_atom_site_fract_z
_atom_site_U_iso_or_equiv
_atom_site_adp_type
_atom_site_occupancy
_atom_site_symmetry_multiplicity
_atom_site_calc_flag
_atom_site_refinement_flags
_atom_site_disorder_assembly
_atom_site_disorder_group
B1 B 0.7474(2) 0.31866(9) 0.3244(2) 0.0393(5) Uani 1 1 d . . .
B2 B 0.6353(2) 0.36330(9) 0.4038(2) 0.0377(5) Uani 1 1 d . . .
B3 B 0.8281(2) 0.36791(9) 0.4496(2) 0.0406(5) Uani 1 1 d . . .
B4 B 0.9223(2) 0.30294(10) 0.4251(2) 0.0428(5) Uani 1 1 d . . .
B5 B 0.5944(2) 0.28856(9) 0.3798(2) 0.0377(5) Uani 1 1 d . . .
B6 B 0.5634(2) 0.31899(9) 0.5170(2) 0.0375(5) Uani 1 1 d . . .
B7 B 0.7132(2) 0.36575(10) 0.5732(2) 0.0413(5) Uani 1 1 d . . .
B8 B 0.9151(3) 0.32983(11) 0.5864(2) 0.0443(5) Uani 1 1 d . . .
B9 B 0.9081(3) 0.25570(10) 0.5505(2) 0.0437(5) Uani 1 1 d . . .
B10 B 0.7751(3) 0.25068(10) 0.4032(2) 0.0419(5) Uani 1 1 d . . .
Cl1 Cl 0.39146(5) 0.32434(2) 0.58317(5) 0.0517(2) Uani 1 1 d . . .
N21 N 0.31874(15) 0.36485(6) -0.05030(15) 0.0343(4) Uani 1 1 d . . .
N22 N 0.30309(15) 0.45395(6) -0.20465(14) 0.0327(3) Uani 1 1 d . . .
C11 C 0.26437(18) 0.40056(7) 0.05126(17) 0.0336(4) Uani 1 1 d . . .
C12 C 0.2485(2) 0.37719(9) 0.17101(19) 0.0440(5) Uani 1 1 d . . .
C13 C 0.1993(2) 0.41106(10) 0.2692(2) 0.0502(5) Uani 1 1 d . . .
C14 C 0.1663(2) 0.46699(9) 0.24501(19) 0.0430(5) Uani 1 1 d . . .
C15 C 0.18019(17) 0.49256(8) 0.12180(17) 0.0339(4) Uani 1 1 d . . .
C16 C 0.14428(18) 0.55060(8) 0.09693(19) 0.0385(4) Uani 1 1 d . . .
C17 C 0.1594(2) 0.57545(8) -0.02070(19) 0.0391(4) Uani 1 1 d . . .
C18 C 0.21200(19) 0.54345(8) -0.12029(19) 0.0354(4) Uani 1 1 d . . .
C19 C 0.24723(17) 0.48682(7) -0.10126(16) 0.0300(4) Uani 1 1 d . . .
C20 C 0.23212(16) 0.45913(7) 0.02066(16) 0.0299(4) Uani 1 1 d . . .
C23 C 0.2236(3) 0.31433(9) -0.0908(2) 0.0465(5) Uani 1 1 d . . .
C24 C 0.4753(2) 0.34693(10) -0.0078(3) 0.0494(5) Uani 1 1 d . . .
C25 C 0.2068(3) 0.45734(11) -0.3341(2) 0.0524(6) Uani 1 1 d . . .
C26 C 0.4563(2) 0.47085(11) -0.2163(3) 0.0506(5) Uani 1 1 d . . .
H1 H 0.762(2) 0.3229(8) 0.218(2) 0.047(6) Uiso 1 1 d . . .
H2 H 0.574(2) 0.3984(9) 0.352(2) 0.052(6) Uiso 1 1 d . . .
H3 H 0.885(2) 0.4096(9) 0.434(2) 0.050(6) Uiso 1 1 d . . .
H4 H 1.020(2) 0.3025(9) 0.378(2) 0.053(6) Uiso 1 1 d . . .
H5 H 0.504(2) 0.2728(9) 0.303(2) 0.050(6) Uiso 1 1 d . . .
H7 H 0.706(2) 0.3987(9) 0.643(2) 0.053(6) Uiso 1 1 d . . .
H8 H 1.011(2) 0.3502(9) 0.654(2) 0.055(6) Uiso 1 1 d . . .
H9 H 0.986(2) 0.2227(9) 0.591(2) 0.058(6) Uiso 1 1 d . . .
H10 H 0.777(2) 0.2099(9) 0.3497(19) 0.048(5) Uiso 1 1 d . . .
H67 H 0.671(2) 0.3198(9) 0.620(2) 0.054(6) Uiso 1 1 d . . .
H89 H 0.873(2) 0.2870(10) 0.643(2) 0.065(7) Uiso 1 1 d . . .
H910 H 0.782(2) 0.2369(9) 0.526(2) 0.056(6) Uiso 1 1 d . . .
H12 H 0.273(2) 0.3376(10) 0.187(2) 0.055(6) Uiso 1 1 d . . .
H13 H 0.186(2) 0.3944(10) 0.347(2) 0.056(6) Uiso 1 1 d . . .
H14 H 0.131(2) 0.4907(9) 0.313(2) 0.046(5) Uiso 1 1 d . . .
H16 H 0.112(2) 0.5716(8) 0.1664(19) 0.039(5) Uiso 1 1 d . . .
H17 H 0.135(2) 0.6150(9) -0.040(2) 0.045(5) Uiso 1 1 d . . .
H18 H 0.220(2) 0.5603(9) -0.202(2) 0.040(5) Uiso 1 1 d . . .
H21 H 0.316(3) 0.3947(11) -0.129(2) 0.072(7) Uiso 1 1 d . . .
H23a H 0.228(2) 0.2877(10) -0.019(2) 0.060(6) Uiso 1 1 d . . .
H23b H 0.256(2) 0.2970(10) -0.165(2) 0.053(6) Uiso 1 1 d . . .
H23c H 0.115(3) 0.3286(10) -0.114(2) 0.064(7) Uiso 1 1 d . . .
H24a H 0.532(2) 0.3810(10) 0.017(2) 0.051(6) Uiso 1 1 d . . .
H24b H 0.506(3) 0.3302(10) -0.085(3) 0.061(7) Uiso 1 1 d . . .
H24c H 0.480(3) 0.3194(11) 0.062(3) 0.065(7) Uiso 1 1 d . . .
H25a H 0.107(3) 0.4467(11) -0.322(3) 0.074(8) Uiso 1 1 d . . .
H25b H 0.242(2) 0.4327(10) -0.393(2) 0.056(6) Uiso 1 1 d . . .
H25c H 0.204(3) 0.4967(12) -0.372(2) 0.064(7) Uiso 1 1 d . . .
H26a H 0.459(3) 0.5086(12) -0.250(3) 0.069(7) Uiso 1 1 d . . .
H26b H 0.489(3) 0.4467(11) -0.280(2) 0.064(7) Uiso 1 1 d . . .
H26c H 0.521(3) 0.4669(12) -0.123(3) 0.089(9) Uiso 1 1 d . . .

loop_
_atom_site_aniso_label
_atom_site_aniso_U_11
_atom_site_aniso_U_22
_atom_site_aniso_U_33
_atom_site_aniso_U_23
_atom_site_aniso_U_13
_atom_site_aniso_U_12
B1 0.0508(12) 0.0377(12) 0.0308(10) 0.0045(8) 0.0111(9) -0.0032(9)
B2 0.0456(11) 0.0296(11) 0.0367(11) 0.0025(9) 0.0026(9) -0.0006(9)
B3 0.0455(12) 0.0325(12) 0.0430(12) 0.0043(9) 0.0039(9) -0.0056(9)
B4 0.0462(12) 0.0426(13) 0.0427(12) 0.0078(10) 0.0164(10) 0.0013(10)
B5 0.0453(12) 0.0327(11) 0.0350(10) -0.0006(9) 0.0057(9) -0.0046(9)
B6 0.0411(11) 0.0340(11) 0.0373(11) 0.0034(9) 0.0060(9) 0.0039(8)
B7 0.0472(12) 0.0365(12) 0.0393(11) -0.0083(10) 0.0040(9) 0.0015(9)
B8 0.0418(12) 0.0494(14) 0.0406(12) 0.0028(10) 0.0024(9) -0.0029(10)
B9 0.0452(12) 0.0447(13) 0.0438(12) 0.0094(10) 0.0154(10) 0.0078(10)
B10 0.0573(13) 0.0345(12) 0.0376(11) 0.0001(9) 0.0193(10) 0.0004(9)
Cl1 0.0480(3) 0.0517(4) 0.0588(3) 0.0041(2) 0.0194(2) 0.0084(2)
N21 0.0329(8) 0.0285(8) 0.0414(8) 0.0029(6) 0.0050(6) 0.0008(6)
N22 0.0343(8) 0.0292(8) 0.0361(8) 0.0004(6) 0.0101(6) 0.0016(6)
C11 0.0295(8) 0.0334(10) 0.0376(9) 0.0006(8) 0.0039(7) 0.0005(7)
C12 0.0487(11) 0.0415(12) 0.0414(11) 0.0088(9) 0.0057(8) 0.0020(9)
C13 0.0535(12) 0.0623(15) 0.0355(10) 0.0101(10) 0.0096(9) -0.0006(10)
C14 0.0392(10) 0.0561(13) 0.0345(10) -0.0043(9) 0.0079(8) 0.0001(9)
C15 0.0245(8) 0.0419(10) 0.0350(9) -0.0050(8) 0.0037(7) -0.0024(7)
C16 0.0296(9) 0.0407(11) 0.0451(11) -0.0136(9) 0.0056(8) 0.0012(7)
C17 0.0371(10) 0.0305(10) 0.0495(11) -0.0035(8) 0.0056(8) 0.0023(7)
C18 0.0375(9) 0.0304(10) 0.0387(10) 0.0013(8) 0.0069(8) -0.0018(7)
C19 0.0257(8) 0.0305(9) 0.0343(9) -0.0011(7) 0.0059(7) -0.0026(6)
C20 0.0223(8) 0.0324(9) 0.0347(9) -0.0013(7) 0.0033(7) -0.0023(6)
C23 0.0552(13) 0.0349(11) 0.0495(12) -0.0004(10) 0.0085(10) -0.0103(9)
C24 0.0378(11) 0.0441(13) 0.0659(15) 0.0021(12) 0.0068(10) 0.0098(9)
C25 0.0693(16) 0.0483(14) 0.0377(11) -0.0063(10) 0.0020(10) 0.0156(11)
C26 0.0445(11) 0.0425(13) 0.0717(15) 0.0001(12) 0.0313(11) -0.0021(9)

loop_
_atom_type_symbol
_atom_type_description
_atom_type_scat_dispersion_real
_atom_type_scat_dispersion_imag
_atom_type_scat_source
C C 0.0033 0.0016 'International Tables Vol C Tables 4.2.6.8 and 6.1.1.4'
H H 0.0000 0.0000 'International Tables Vol C Tables 4.2.6.8 and 6.1.1.4'
N N 0.0061 0.0033 'International Tables Vol C Tables 4.2.6.8 and 6.1.1.4'
B B 0.0013 0.0007 'International Tables Vol C Tables 4.2.6.8 and 6.1.1.4'
Cl Cl 0.1484 0.1585 'International Tables Vol C Tables 4.2.6.8 and 6.1.1.4'

loop_
_geom_angle_atom_site_label_1
_geom_angle_atom_site_label_2
_geom_angle_atom_site_label_3
_geom_angle
_geom_angle_site_symmetry_1
_geom_angle_site_symmetry_3
_geom_angle_publ_flag
B5 B1 B2 62.08(13) . . ?
B5 B1 B10 63.84(13) . . ?
B2 B1 B10 112.25(15) . . ?
B5 B1 B3 107.21(15) . . ?
B2 B1 B3 59.66(12) . . ?
B10 B1 B3 103.80(14) . . ?
B5 B1 B4 115.09(15) . . ?
B2 B1 B4 113.15(15) . . ?
B10 B1 B4 60.58(13) . . ?
B3 B1 B4 59.49(12) . . ?
B5 B1 H1 125.2(10) . . ?
B2 B1 H1 124.4(10) . . ?
B10 B1 H1 119.1(10) . . ?
B3 B1 H1 122.2(10) . . ?
B4 B1 H1 109.7(10) . . ?
B1 B2 B6 104.91(15) . . ?
B1 B2 B3 61.44(13) . . ?
B6 B2 B3 109.00(15) . . ?
B1 B2 B7 107.03(15) . . ?
B6 B2 B7 60.88(12) . . ?
B3 B2 B7 59.93(12) . . ?
B1 B2 B5 58.71(12) . . ?
B6 B2 B5 54.69(11) . . ?
B3 B2 B5 106.01(15) . . ?
B7 B2 B5 102.11(14) . . ?
B1 B2 H2 121.9(11) . . ?
B6 B2 H2 123.0(11) . . ?
B3 B2 H2 120.7(11) . . ?
B7 B2 H2 123.4(11) . . ?
B5 B2 H2 126.0(11) . . ?
B8 B3 B7 70.42(14) . . ?
B8 B3 B2 119.96(16) . . ?
B7 B3 B2 60.11(12) . . ?
B8 B3 B4 60.20(13) . . ?
B7 B3 B4 115.49(16) . . ?
B2 B3 B4 113.48(16) . . ?
B8 B3 B1 109.21(16) . . ?
B7 B3 B1 105.23(15) . . ?
B2 B3 B1 58.90(12) . . ?
B4 B3 B1 60.61(13) . . ?
B8 B3 H3 113.1(10) . . ?
B7 B3 H3 117.8(11) . . ?
B2 B3 H3 118.7(10) . . ?
B4 B3 H3 118.2(11) . . ?
B1 B3 H3 127.1(11) . . ?
B9 B4 B8 61.25(14) . . ?
B9 B4 B3 110.70(16) . . ?
B8 B4 B3 58.68(13) . . ?
B9 B4 B1 113.22(16) . . ?
B8 B4 B1 107.42(15) . . ?
B3 B4 B1 59.91(12) . . ?
B9 B4 B10 60.97(13) . . ?
B8 B4 B10 102.84(15) . . ?
B3 B4 B10 103.01(15) . . ?
B1 B4 B10 59.09(12) . . ?
B9 B4 H4 119.3(11) . . ?
B8 B4 H4 124.7(11) . . ?
B3 B4 H4 121.6(12) . . ?
B1 B4 H4 118.3(11) . . ?
B10 B4 H4 126.3(12) . . ?
B6 B5 B1 110.83(16) . . ?
B6 B5 B2 61.23(12) . . ?
B1 B5 B2 59.21(12) . . ?
B6 B5 B10 111.47(15) . . ?
B1 B5 B10 59.23(12) . . ?
B2 B5 B10 106.42(14) . . ?
B6 B5 H5 122.5(11) . . ?
B1 B5 H5 117.3(11) . . ?
B2 B5 H5 122.4(11) . . ?
B10 B5 H5 119.1(11) . . ?
B5 B6 B2 64.08(13) . . ?
B5 B6 B7 108.46(16) . . ?
B2 B6 B7 59.89(12) . . ?
B5 B6 Cl1 128.63(15) . . ?
B2 B6 Cl1 129.80(14) . . ?
B7 B6 Cl1 120.70(14) . . ?
B5 B6 H67 118.6(9) . . ?
B2 B6 H67 101.7(10) . . ?
B7 B6 H67 45.0(9) . . ?
Cl1 B6 H67 106.8(9) . . ?
B3 B7 B2 59.96(12) . . ?
B3 B7 B6 107.70(15) . . ?
B2 B7 B6 59.22(12) . . ?
B3 B7 B8 54.34(11) . . ?
B2 B7 B8 106.38(15) . . ?
B6 B7 B8 114.84(15) . . ?
B3 B7 H7 124.7(11) . . ?
B2 B7 H7 128.6(11) . . ?
B6 B7 H7 122.4(11) . . ?
B8 B7 H7 114.3(11) . . ?
B3 B7 H67 123.2(10) . . ?
B2 B7 H67 104.1(10) . . ?
B6 B7 H67 48.2(10) . . ?
B8 B7 H67 87.2(10) . . ?
H7 B7 H67 107.8(15) . . ?
B3 B8 B4 61.12(13) . . ?
B3 B8 B9 109.77(16) . . ?
B4 B8 B9 57.69(13) . . ?
B3 B8 B7 55.24(12) . . ?
B4 B8 B7 104.46(14) . . ?
B9 B8 B7 112.95(15) . . ?
B3 B8 H8 119.4(11) . . ?
B4 B8 H8 125.6(11) . . ?
B9 B8 H8 122.5(11) . . ?
B7 B8 H8 118.7(11) . . ?
B3 B8 H89 130.3(10) . . ?
B4 B8 H89 101.7(11) . . ?
B9 B8 H89 46.0(11) . . ?
B7 B8 H89 91.3(11) . . ?
H8 B8 H89 108.4(15) . . ?
B4 B9 B8 61.06(14) . . ?
B4 B9 B10 62.32(13) . . ?
B8 B9 B10 103.65(15) . . ?
B4 B9 H9 128.4(12) . . ?
B8 B9 H9 128.1(12) . . ?
B10 B9 H9 126.3(12) . . ?
B4 B9 H89 103.9(11) . . ?
B8 B9 H89 44.8(11) . . ?
B10 B9 H89 116.4(10) . . ?
H9 B9 H89 110.6(15) . . ?
B4 B9 H910 104.9(10) . . ?
B8 B9 H910 113.3(10) . . ?
B10 B9 H910 46.0(10) . . ?
H9 B9 H910 111.3(16) . . ?
H89 B9 H910 91.1(14) . . ?
B1 B10 B9 110.58(16) . . ?
B1 B10 B4 60.33(12) . . ?
B9 B10 B4 56.72(12) . . ?
B1 B10 B5 56.93(12) . . ?
B9 B10 B5 123.83(16) . . ?
B4 B10 B5 109.05(15) . . ?
B1 B10 H10 124.3(10) . . ?
B9 B10 H10 114.4(10) . . ?
B4 B10 H10 125.6(11) . . ?
B5 B10 H10 115.3(10) . . ?
B1 B10 H910 130.1(10) . . ?
B9 B10 H910 43.3(10) . . ?
B4 B10 H910 97.1(10) . . ?
B5 B10 H910 98.9(10) . . ?
H10 B10 H910 105.2(14) . . ?
C11 N21 C23 113.43(15) . . ?
C11 N21 C24 111.61(15) . . ?
C23 N21 C24 110.71(16) . . ?
C11 N21 H21 100.8(13) . . ?
C23 N21 H21 111.5(13) . . ?
C24 N21 H21 108.3(13) . . ?
C19 N22 C25 112.89(15) . . ?
C19 N22 C26 111.02(15) . . ?
C25 N22 C26 111.16(18) . . ?
C12 C11 C20 122.24(17) . . ?
C12 C11 N21 119.56(16) . . ?
C20 C11 N21 118.19(15) . . ?
C11 C12 C13 120.0(2) . . ?
C11 C12 H12 118.6(14) . . ?
C13 C12 H12 121.4(14) . . ?
C14 C13 C12 120.13(19) . . ?
C14 C13 H13 121.2(14) . . ?
C12 C13 H13 118.6(14) . . ?
C13 C14 C15 121.47(19) . . ?
C13 C14 H14 120.5(12) . . ?
C15 C14 H14 118.0(12) . . ?
C16 C15 C14 121.12(17) . . ?
C16 C15 C20 119.41(16) . . ?
C14 C15 C20 119.47(17) . . ?
C17 C16 C15 121.21(17) . . ?
C17 C16 H16 121.6(12) . . ?
C15 C16 H16 117.2(12) . . ?
C16 C17 C18 120.09(18) . . ?
C16 C17 H17 122.9(12) . . ?
C18 C17 H17 117.0(12) . . ?
C19 C18 C17 120.87(18) . . ?
C19 C18 H18 119.0(12) . . ?
C17 C18 H18 120.1(12) . . ?
C18 C19 C20 120.70(16) . . ?
C18 C19 N22 120.59(15) . . ?
C20 C19 N22 118.70(14) . . ?
C19 C20 C11 125.63(15) . . ?
C19 C20 C15 117.71(15) . . ?
C11 C20 C15 116.66(15) . . ?
N21 C23 H23a 110.5(14) . . ?
N21 C23 H23b 108.5(13) . . ?
H23a C23 H23b 110(2) . . ?
N21 C23 H23c 108.0(13) . . ?
H23a C23 H23c 108.2(19) . . ?
H23b C23 H23c 111.2(18) . . ?
N21 C24 H24a 107.6(13) . . ?
N21 C24 H24b 105.5(14) . . ?
H24a C24 H24b 109.4(19) . . ?
N21 C24 H24c 109.6(15) . . ?
H24a C24 H24c 114(2) . . ?
H24b C24 H24c 110(2) . . ?
N22 C25 H25a 108.9(15) . . ?
N22 C25 H25b 108.8(14) . . ?
H25a C25 H25b 110(2) . . ?
N22 C25 H25c 112.1(14) . . ?
H25a C25 H25c 108(2) . . ?
H25b C25 H25c 108(2) . . ?
N22 C26 H26a 110.6(15) . . ?
N22 C26 H26b 107.2(15) . . ?
H26a C26 H26b 107(2) . . ?
N22 C26 H26c 108.6(16) . . ?
H26a C26 H26c 112(2) . . ?
H26b C26 H26c 112(2) . . ?
B6 H67 B7 86.8(13) . . ?
B8 H89 B9 89.2(15) . . ?
B9 H910 B10 90.7(14) . . ?
N21 H21 N22 159(2) . . ?

loop_
_geom_bond_atom_site_label_1
_geom_bond_atom_site_label_2
_geom_bond_distance
_geom_bond_site_symmetry_2
_geom_bond_publ_flag
B1 B5 1.738(3) . ?
B1 B2 1.748(3) . ?
B1 B10 1.783(3) . ?
B1 B3 1.793(3) . ?
B1 B4 1.805(3) . ?
B1 H1 1.11(2) . ?
B2 B6 1.752(3) . ?
B2 B3 1.761(3) . ?
B2 B7 1.764(3) . ?
B2 B5 1.798(3) . ?
B2 H2 1.09(2) . ?
B3 B8 1.742(3) . ?
B3 B7 1.761(3) . ?
B3 B4 1.785(3) . ?
B3 H3 1.13(2) . ?
B4 B9 1.709(3) . ?
B4 B8 1.769(3) . ?
B4 B10 1.810(3) . ?
B4 H4 1.08(2) . ?
B5 B6 1.631(3) . ?
B5 B10 1.862(3) . ?
B5 H5 1.11(2) . ?
B6 B7 1.781(3) . ?
B6 Cl1 1.811(2) . ?
B6 H67 1.33(2) . ?
B7 B8 2.019(3) . ?
B7 H7 1.06(2) . ?
B7 H67 1.26(2) . ?
B8 B9 1.772(4) . ?
B8 H8 1.13(2) . ?
B8 H89 1.25(2) . ?
B9 B10 1.787(3) . ?
B9 H9 1.09(2) . ?
B9 H89 1.27(2) . ?
B9 H910 1.23(2) . ?
B10 H10 1.10(2) . ?
B10 H910 1.29(2) . ?
N21 C11 1.474(2) . ?
N21 C23 1.490(2) . ?
N21 C24 1.495(2) . ?
N21 H21 1.06(3) . ?
N22 C19 1.458(2) . ?
N22 C25 1.473(2) . ?
N22 C26 1.482(2) . ?
N22 H21 1.58(3) . ?
C11 C12 1.364(3) . ?
C11 C20 1.427(2) . ?
C12 C13 1.403(3) . ?
C12 H12 0.96(2) . ?
C13 C14 1.358(3) . ?
C13 H13 0.90(2) . ?
C14 C15 1.413(3) . ?
C14 H14 0.98(2) . ?
C15 C16 1.411(3) . ?
C15 C20 1.431(2) . ?
C16 C17 1.357(3) . ?
C16 H16 0.95(2) . ?
C17 C18 1.404(3) . ?
C17 H17 0.97(2) . ?
C18 C19 1.371(2) . ?
C18 H18 0.94(2) . ?
C19 C20 1.426(2) . ?
C23 H23a 0.96(2) . ?
C23 H23b 0.95(2) . ?
C23 H23c 1.04(2) . ?
C24 H24a 0.96(2) . ?
C24 H24b 0.96(3) . ?
C24 H24c 0.96(3) . ?
C25 H25a 0.98(3) . ?
C25 H25b 0.92(3) . ?
C25 H25c 1.00(3) . ?
C26 H26a 0.95(3) . ?
C26 H26b 0.94(3) . ?
C26 H26c 1.04(3) . ?
